data_7708457
loop_
_publ_author_name
'Vinck, Robin'
'Karges, Johannes'
'Tharaud, Micka\"el'
'Cariou, Kevin'
'Gasser, Gilles'

_publ_section_title
;
 Physical, spectroscopic, and biological properties of ruthenium and
 osmium photosensitizers bearing diversely substituted
 4,4&#x2032;-di(styryl)-2,2&#x2032;-bipyridine ligands
;
_journal_name_full 'Dalton Transactions'
_journal_paper_doi 10.1039/D1DT02083H
_journal_year 2021
_chemical_formula_moiety 'C26 H32 Ag3 N11'
_chemical_formula_sum 'C26 H32 Ag3 N11'
_chemical_formula_weight 822.23
_chemical_name_common AB36
_space_group_crystal_system monoclinic
_space_group_IT_number 13
_space_group_name_Hall '-P 2yac'
_space_group_name_H-M_alt 'P 1 2/n 1'
_atom_sites_solution_hydrogens geom
_audit_block_code Ag_C23H32N8_CN_uv063_behesti
_audit_creation_method 'APEX3 v2015.9-RC7'
_audit_update_record
;
2019-06-04 deposited with the CCDC.	2021-09-17 downloaded from the CCDC.
;
_cell_angle_alpha 90
_cell_angle_beta 93.729(2)
_cell_angle_gamma 90
_cell_formula_units_Z 2
_cell_length_a 12.5586(6)
_cell_length_b 8.0921(4)
_cell_length_c 15.2637(8)
_cell_measurement_reflns_used 9990
_cell_measurement_temperature 100.(2)
_cell_measurement_theta_max 33.0311
_cell_measurement_theta_min 2.9965
_cell_volume 1547.90(13)
_computing_cell_refinement 'SAINT V8.35A (Bruker AXS Inc., 2015)'
_computing_data_collection 'APEX3 (Bruker AXS Inc., 2015)'
_computing_data_reduction 'SAINT V8.35A (Bruker AXS Inc., 2015)'
_computing_molecular_graphics 'shelXle (C.B. Huebschle, rev 740)'
_computing_structure_refinement 'SHELXL-2014/7 (Sheldrick, 2014)'
_computing_structure_solution 'XT, VERSION 2014/4'
_diffrn_ambient_temperature 100.(2)
_diffrn_detector_area_resol_mean 7.4074
_diffrn_measured_fraction_theta_full 0.997
_diffrn_measured_fraction_theta_max 0.992
_diffrn_measurement_device 'fixed-chi three-circle diffractometer'
_diffrn_measurement_device_type 'Bruker D8 Venture TXS'
_diffrn_measurement_method 'mix of phi and omega scans'
_diffrn_radiation_monochromator 'focusing mirrors'
_diffrn_radiation_type MoK\a
_diffrn_radiation_wavelength 0.71073
_diffrn_reflns_av_R_equivalents 0.0515
_diffrn_reflns_av_unetI/netI 0.0459
_diffrn_reflns_Laue_measured_fraction_full 0.997
_diffrn_reflns_Laue_measured_fraction_max 0.992
_diffrn_reflns_limit_h_max 17
_diffrn_reflns_limit_h_min -19
_diffrn_reflns_limit_k_max 12
_diffrn_reflns_limit_k_min -12
_diffrn_reflns_limit_l_max 23
_diffrn_reflns_limit_l_min -23
_diffrn_reflns_number 22330
_diffrn_reflns_point_group_measured_fraction_full 0.997
_diffrn_reflns_point_group_measured_fraction_max 0.992
_diffrn_reflns_theta_full 25.242
_diffrn_reflns_theta_max 33.269
_diffrn_reflns_theta_min 3.238
_diffrn_source 'rotating anode (TXS)'
_diffrn_source_current 50
_diffrn_source_power 2.5
_diffrn_source_type 'Bruker TXS'
_diffrn_source_voltage 50
_exptl_absorpt_coefficient_mu 1.914
_exptl_absorpt_correction_T_max 0.6487
_exptl_absorpt_correction_T_min 0.5925
_exptl_absorpt_correction_type multi-scan
_exptl_absorpt_process_details
;
SADABS-2014/5 - Bruker AXS area detector scaling and absorption correction
;
_exptl_crystal_colour colourless
_exptl_crystal_density_diffrn 1.764
_exptl_crystal_density_method 'not measured'
_exptl_crystal_description block
_exptl_crystal_F_000 812
_exptl_crystal_size_max 0.100
_exptl_crystal_size_mid 0.050
_exptl_crystal_size_min 0.040
_refine_diff_density_max 1.179
_refine_diff_density_min -1.115
_refine_diff_density_rms 0.136
_refine_ls_extinction_method none
_refine_ls_goodness_of_fit_ref 1.034
_refine_ls_hydrogen_treatment constr
_refine_ls_matrix_type full
_refine_ls_number_parameters 187
_refine_ls_number_reflns 5932
_refine_ls_number_restraints 0
_refine_ls_restrained_S_all 1.034
_refine_ls_R_factor_all 0.0560
_refine_ls_R_factor_gt 0.0353
_refine_ls_shift/su_max 0.001
_refine_ls_shift/su_mean 0.000
_refine_ls_structure_factor_coef Fsqd
_refine_ls_weighting_details 'w=1/[\s^2^(Fo^2^)+(0.0296P)^2^+2.4898P] where P=(Fo^2^+2Fc^2^)/3'
_refine_ls_weighting_scheme calc
_refine_ls_wR_factor_gt 0.0786
_refine_ls_wR_factor_ref 0.0922
_reflns_Friedel_coverage 0.000
_reflns_number_gt 4608
_reflns_number_total 5932
_reflns_threshold_expression 'I > 2\s(I)'
_cod_data_source_file d1dt02083h2.cif
_cod_data_source_block uv063
_cod_depositor_comments
;
The following automatic conversions were performed:

data item '_exptl_absorpt_correction_type' value 'Multi-Scan' was
changed to 'multi-scan' in accordance with the
/home/data/users/saulius/crontab/automatic-downloads/rss-feeds/RSC/lib/dictionaries/cif_core.dic
dictionary named 'cif_core.dic' version 2.4.2 last updated on
2011-04-26.

Automatic conversion script
Id: cif_fix_values 7556 2019-12-06 15:28:31Z antanas 
;
_cod_database_code 7708457
_shelx_estimated_absorpt_t_min 0.832
_shelx_estimated_absorpt_t_max 0.927
_shelx_space_group_comment
;
The symmetry employed for this shelxl refinement is uniquely defined
by the following loop, which should always be used as a source of
symmetry information in preference to the above space-group names.
They are only intended as comments.
;

loop_
_space_group_symop_operation_xyz
'x, y, z'
'-x+1/2, y, -z+1/2'
'-x, -y, -z'
'x-1/2, -y, z-1/2'

loop_
_atom_site_label
_atom_site_type_symbol
_atom_site_fract_x
_atom_site_fract_y
_atom_site_fract_z
_atom_site_U_iso_or_equiv
_atom_site_adp_type
_atom_site_occupancy
_atom_site_site_symmetry_order
_atom_site_calc_flag
_atom_site_refinement_flags_posn
_atom_site_refinement_flags_adp
_atom_site_refinement_flags_occupancy
_atom_site_disorder_assembly
_atom_site_disorder_group
Ag1 Ag 0.46538(2) 0.56840(3) 0.26161(2) 0.02451(6) Uani 1 1 d . . . . .
Ag2 Ag 0.5000 1.0000 0.0000 0.02786(8) Uani 1 2 d S . P . .
N1 N 0.58666(17) 0.5966(3) 0.38278(14) 0.0196(4) Uani 1 1 d . . . . .
N2 N 0.68134(17) 0.5144(3) 0.39683(13) 0.0195(4) Uani 1 1 d . . . . .
N3 N 0.55526(16) 0.3097(3) 0.25369(15) 0.0213(4) Uani 1 1 d . . . . .
N4 N 0.64654(16) 0.2774(3) 0.30470(14) 0.0194(4) Uani 1 1 d . . . . .
N5 N 0.5316(2) 0.7132(3) 0.14319(16) 0.0295(5) Uani 1 1 d . . . . .
C1 C 0.4715(3) 0.7684(4) 0.4696(2) 0.0319(6) Uani 1 1 d . . . . .
H1A H 0.4515 0.7596 0.5304 0.048 Uiso 1 1 calc R U . . .
H1B H 0.4135 0.7256 0.4299 0.048 Uiso 1 1 calc R U . . .
H1C H 0.4847 0.8845 0.4556 0.048 Uiso 1 1 calc R U . . .
C2 C 0.5704(2) 0.6699(3) 0.45865(16) 0.0232(5) Uani 1 1 d . . . . .
C3 C 0.6554(2) 0.6387(4) 0.52056(17) 0.0289(6) Uani 1 1 d . . . . .
H3 H 0.6633 0.6793 0.5790 0.035 Uiso 1 1 calc R U . . .
C4 C 0.7252(2) 0.5374(4) 0.47975(17) 0.0254(5) Uani 1 1 d . . . . .
C5 C 0.8275(3) 0.4606(5) 0.5129(2) 0.0352(7) Uani 1 1 d . . . . .
H5A H 0.8463 0.4996 0.5727 0.053 Uiso 1 1 calc R U . . .
H5B H 0.8840 0.4915 0.4747 0.053 Uiso 1 1 calc R U . . .
H5C H 0.8197 0.3401 0.5133 0.053 Uiso 1 1 calc R U . . .
C6 C 0.72105(19) 0.4103(3) 0.32848(15) 0.0182(4) Uani 1 1 d . . . . .
H6 H 0.7884 0.3576 0.3535 0.022 Uiso 1 1 calc R U . . .
C7 C 0.7500 0.5135(4) 0.2500 0.0165(6) Uani 1 2 d S T P . .
H7A H 0.6888 0.5857 0.2318 0.020 Uiso 0.5 1 calc R U P . .
H7B H 0.8112 0.5857 0.2682 0.020 Uiso 0.5 1 calc R U P . .
C8 C 0.3964(2) 0.1535(4) 0.1976(2) 0.0355(7) Uani 1 1 d . . . . .
H8A H 0.3729 0.0380 0.1962 0.053 Uiso 1 1 calc R U . . .
H8B H 0.4021 0.1934 0.1374 0.053 Uiso 1 1 calc R U . . .
H8C H 0.3445 0.2210 0.2268 0.053 Uiso 1 1 calc R U . . .
C9 C 0.5033(2) 0.1659(3) 0.24706(18) 0.0241(5) Uani 1 1 d . . . . .
C10 C 0.5617(2) 0.0409(4) 0.29294(19) 0.0274(6) Uani 1 1 d . . . . .
H10 H 0.5423 -0.0721 0.2976 0.033 Uiso 1 1 calc R U . . .
C11 C 0.6526(2) 0.1155(3) 0.32983(17) 0.0219(5) Uani 1 1 d . . . . .
C12 C 0.7427(3) 0.0446(4) 0.3851(2) 0.0325(6) Uani 1 1 d . . . . .
H12A H 0.7335 -0.0753 0.3895 0.049 Uiso 1 1 calc R U . . .
H12B H 0.7443 0.0937 0.4439 0.049 Uiso 1 1 calc R U . . .
H12C H 0.8099 0.0686 0.3584 0.049 Uiso 1 1 calc R U . . .
C13 C 0.5222(2) 0.8118(4) 0.08996(19) 0.0273(5) Uani 1 1 d . . . . .
C14 C 0.2957(2) 0.5801(4) 0.25438(18) 0.0290(5) Uani 0.5 1 d . . P . .
N14 N 0.2957(2) 0.5801(4) 0.25438(18) 0.0290(5) Uani 0.5 1 d . . P . .

loop_
_atom_site_aniso_label
_atom_site_aniso_U_11
_atom_site_aniso_U_22
_atom_site_aniso_U_33
_atom_site_aniso_U_23
_atom_site_aniso_U_13
_atom_site_aniso_U_12
Ag1 0.01917(9) 0.02537(10) 0.02850(11) 0.00164(8) -0.00223(7) 0.00237(7)
Ag2 0.02951(15) 0.02929(16) 0.02415(14) 0.00618(11) -0.00321(11) -0.00569(12)
N1 0.0177(9) 0.0236(10) 0.0180(9) -0.0005(8) 0.0036(7) -0.0008(8)
N2 0.0167(9) 0.0268(11) 0.0149(8) 0.0006(8) 0.0008(7) -0.0018(8)
N3 0.0163(9) 0.0215(10) 0.0259(10) -0.0019(8) -0.0009(8) 0.0006(7)
N4 0.0168(9) 0.0204(10) 0.0211(9) 0.0011(8) 0.0019(7) 0.0001(7)
N5 0.0286(12) 0.0322(13) 0.0276(11) 0.0048(10) -0.0003(9) -0.0044(10)
C1 0.0366(15) 0.0288(14) 0.0323(14) -0.0054(12) 0.0168(12) -0.0020(12)
C2 0.0282(12) 0.0232(12) 0.0192(11) -0.0007(9) 0.0099(10) -0.0053(10)
C3 0.0388(15) 0.0332(14) 0.0148(10) -0.0030(10) 0.0036(10) -0.0099(12)
C4 0.0282(13) 0.0312(14) 0.0161(10) 0.0022(10) -0.0027(10) -0.0067(10)
C5 0.0316(15) 0.0462(19) 0.0259(13) 0.0046(13) -0.0112(12) -0.0039(13)
C6 0.0145(9) 0.0237(11) 0.0163(10) 0.0026(8) 0.0005(8) -0.0017(8)
C7 0.0139(13) 0.0203(15) 0.0156(13) 0.000 0.0020(11) 0.000
C8 0.0224(12) 0.0366(17) 0.0471(18) -0.0119(14) -0.0008(12) -0.0047(12)
C9 0.0200(11) 0.0240(12) 0.0289(13) -0.0062(10) 0.0051(10) -0.0042(9)
C10 0.0312(14) 0.0216(12) 0.0306(13) -0.0007(10) 0.0112(11) -0.0039(10)
C11 0.0241(11) 0.0219(11) 0.0204(11) 0.0022(9) 0.0072(9) 0.0035(9)
C12 0.0376(16) 0.0299(15) 0.0305(14) 0.0099(12) 0.0052(12) 0.0086(12)
C13 0.0255(12) 0.0292(14) 0.0269(13) 0.0019(11) -0.0009(10) -0.0047(10)
C14 0.0209(11) 0.0390(15) 0.0269(12) 0.0003(11) 0.0009(10) 0.0011(10)
N14 0.0209(11) 0.0390(15) 0.0269(12) 0.0003(11) 0.0009(10) 0.0011(10)

loop_
_atom_type_symbol
_atom_type_description
_atom_type_scat_dispersion_real
_atom_type_scat_dispersion_imag
_atom_type_scat_source
C C 0.0033 0.0016 'International Tables Vol C Tables 4.2.6.8 and 6.1.1.4'
H H 0.0000 0.0000 'International Tables Vol C Tables 4.2.6.8 and 6.1.1.4'
N N 0.0061 0.0033 'International Tables Vol C Tables 4.2.6.8 and 6.1.1.4'
Ag Ag -0.8971 1.1015 'International Tables Vol C Tables 4.2.6.8 and 6.1.1.4'

loop_
_geom_angle_atom_site_label_1
_geom_angle_atom_site_label_2
_geom_angle_atom_site_label_3
_geom_angle
_geom_angle_site_symmetry_1
_geom_angle_site_symmetry_3
_geom_angle_publ_flag
C14 Ag1 N1 129.61(9) . . ?
C14 Ag1 N5 109.93(10) . . ?
N1 Ag1 N5 108.42(8) . . ?
C14 Ag1 N3 120.78(9) . . ?
N1 Ag1 N3 80.73(8) . . ?
N5 Ag1 N3 101.91(9) . . ?
C13 Ag2 C13 180.0 . 3_675 ?
C2 N1 N2 105.2(2) . . ?
C2 N1 Ag1 127.28(18) . . ?
N2 N1 Ag1 126.45(15) . . ?
C4 N2 N1 112.0(2) . . ?
C4 N2 C6 127.6(2) . . ?
N1 N2 C6 120.31(19) . . ?
C9 N3 N4 105.3(2) . . ?
C9 N3 Ag1 122.58(17) . . ?
N4 N3 Ag1 121.35(16) . . ?
C11 N4 N3 111.8(2) . . ?
C11 N4 C6 128.0(2) . . ?
N3 N4 C6 120.1(2) . . ?
C13 N5 Ag1 150.7(2) . . ?
C2 C1 H1A 109.5 . . ?
C2 C1 H1B 109.5 . . ?
H1A C1 H1B 109.5 . . ?
C2 C1 H1C 109.5 . . ?
H1A C1 H1C 109.5 . . ?
H1B C1 H1C 109.5 . . ?
N1 C2 C3 110.7(2) . . ?
N1 C2 C1 120.8(2) . . ?
C3 C2 C1 128.5(2) . . ?
C4 C3 C2 106.4(2) . . ?
C4 C3 H3 126.8 . . ?
C2 C3 H3 126.8 . . ?
N2 C4 C3 105.7(2) . . ?
N2 C4 C5 123.3(3) . . ?
C3 C4 C5 131.0(3) . . ?
C4 C5 H5A 109.5 . . ?
C4 C5 H5B 109.5 . . ?
H5A C5 H5B 109.5 . . ?
C4 C5 H5C 109.5 . . ?
H5A C5 H5C 109.5 . . ?
H5B C5 H5C 109.5 . . ?
N2 C6 N4 111.21(19) . . ?
N2 C6 C7 110.9(2) . . ?
N4 C6 C7 113.03(19) . . ?
N2 C6 H6 107.1 . . ?
N4 C6 H6 107.1 . . ?
C7 C6 H6 107.1 . . ?
C6 C7 C6 113.5(3) 2_655 . ?
C6 C7 H7A 108.9 2_655 . ?
C6 C7 H7A 108.9 . . ?
C6 C7 H7B 108.9 2_655 . ?
C6 C7 H7B 108.9 . . ?
H7A C7 H7B 107.7 . . ?
C9 C8 H8A 109.5 . . ?
C9 C8 H8B 109.5 . . ?
H8A C8 H8B 109.5 . . ?
C9 C8 H8C 109.5 . . ?
H8A C8 H8C 109.5 . . ?
H8B C8 H8C 109.5 . . ?
N3 C9 C10 110.6(2) . . ?
N3 C9 C8 120.9(3) . . ?
C10 C9 C8 128.5(3) . . ?
C11 C10 C9 106.2(2) . . ?
C11 C10 H10 126.9 . . ?
C9 C10 H10 126.9 . . ?
N4 C11 C10 106.0(2) . . ?
N4 C11 C12 123.9(3) . . ?
C10 C11 C12 130.1(3) . . ?
C11 C12 H12A 109.5 . . ?
C11 C12 H12B 109.5 . . ?
H12A C12 H12B 109.5 . . ?
C11 C12 H12C 109.5 . . ?
H12A C12 H12C 109.5 . . ?
H12B C12 H12C 109.5 . . ?
N5 C13 Ag2 176.0(3) . . ?
N14 C14 Ag1 175.5(3) 2 . ?
C14 C14 Ag1 175.5(3) 2 . ?

loop_
_geom_bond_atom_site_label_1
_geom_bond_atom_site_label_2
_geom_bond_distance
_geom_bond_site_symmetry_2
_geom_bond_publ_flag
Ag1 C14 2.128(3) . ?
Ag1 N1 2.329(2) . ?
Ag1 N5 2.351(2) . ?
Ag1 N3 2.385(2) . ?
Ag2 C13 2.057(3) . ?
Ag2 C13 2.057(3) 3_675 ?
N1 C2 1.329(3) . ?
N1 N2 1.367(3) . ?
N2 C4 1.360(3) . ?
N2 C6 1.454(3) . ?
N3 C9 1.335(3) . ?
N3 N4 1.368(3) . ?
N4 C11 1.366(3) . ?
N4 C6 1.456(3) . ?
N5 C13 1.139(4) . ?
C1 C2 1.493(4) . ?
C1 H1A 0.9800 . ?
C1 H1B 0.9800 . ?
C1 H1C 0.9800 . ?
C2 C3 1.402(4) . ?
C3 C4 1.379(4) . ?
C3 H3 0.9500 . ?
C4 C5 1.486(4) . ?
C5 H5A 0.9800 . ?
C5 H5B 0.9800 . ?
C5 H5C 0.9800 . ?
C6 C7 1.524(3) . ?
C6 H6 1.0000 . ?
C7 C6 1.524(3) 2_655 ?
C7 H7A 0.9900 . ?
C7 H7B 0.9900 . ?
C8 C9 1.500(4) . ?
C8 H8A 0.9800 . ?
C8 H8B 0.9800 . ?
C8 H8C 0.9800 . ?
C9 C10 1.408(4) . ?
C10 C11 1.379(4) . ?
C10 H10 0.9500 . ?
C11 C12 1.483(4) . ?
C12 H12A 0.9800 . ?
C12 H12B 0.9800 . ?
C12 H12C 0.9800 . ?
C14 N14 1.148(5) 2 ?
C14 C14 1.148(5) 2 ?

loop_
_geom_torsion_atom_site_label_1
_geom_torsion_atom_site_label_2
_geom_torsion_atom_site_label_3
_geom_torsion_atom_site_label_4
_geom_torsion
_geom_torsion_site_symmetry_1
_geom_torsion_site_symmetry_2
_geom_torsion_site_symmetry_3
_geom_torsion_site_symmetry_4
_geom_torsion_publ_flag
C2 N1 N2 C4 -1.0(3) . . . . ?
Ag1 N1 N2 C4 -169.83(17) . . . . ?
C2 N1 N2 C6 176.0(2) . . . . ?
Ag1 N1 N2 C6 7.1(3) . . . . ?
C9 N3 N4 C11 0.2(3) . . . . ?
Ag1 N3 N4 C11 145.32(17) . . . . ?
C9 N3 N4 C6 -177.5(2) . . . . ?
Ag1 N3 N4 C6 -32.4(3) . . . . ?
N2 N1 C2 C3 1.5(3) . . . . ?
Ag1 N1 C2 C3 170.22(18) . . . . ?
N2 N1 C2 C1 -178.0(2) . . . . ?
Ag1 N1 C2 C1 -9.3(4) . . . . ?
N1 C2 C3 C4 -1.5(3) . . . . ?
C1 C2 C3 C4 178.0(3) . . . . ?
N1 N2 C4 C3 0.1(3) . . . . ?
C6 N2 C4 C3 -176.6(2) . . . . ?
N1 N2 C4 C5 179.3(3) . . . . ?
C6 N2 C4 C5 2.6(4) . . . . ?
C2 C3 C4 N2 0.8(3) . . . . ?
C2 C3 C4 C5 -178.3(3) . . . . ?
C4 N2 C6 N4 116.3(3) . . . . ?
N1 N2 C6 N4 -60.1(3) . . . . ?
C4 N2 C6 C7 -117.0(3) . . . . ?
N1 N2 C6 C7 66.6(3) . . . . ?
C11 N4 C6 N2 -101.5(3) . . . . ?
N3 N4 C6 N2 75.8(3) . . . . ?
C11 N4 C6 C7 133.0(2) . . . . ?
N3 N4 C6 C7 -49.7(3) . . . . ?
N2 C6 C7 C6 -172.8(2) . . . 2_655 ?
N4 C6 C7 C6 -47.09(15) . . . 2_655 ?
N4 N3 C9 C10 -0.7(3) . . . . ?
Ag1 N3 C9 C10 -145.26(19) . . . . ?
N4 N3 C9 C8 178.1(2) . . . . ?
Ag1 N3 C9 C8 33.5(3) . . . . ?
N3 C9 C10 C11 0.9(3) . . . . ?
C8 C9 C10 C11 -177.7(3) . . . . ?
N3 N4 C11 C10 0.4(3) . . . . ?
C6 N4 C11 C10 177.9(2) . . . . ?
N3 N4 C11 C12 179.7(2) . . . . ?
C6 N4 C11 C12 -2.8(4) . . . . ?
C9 C10 C11 N4 -0.7(3) . . . . ?
C9 C10 C11 C12 180.0(3) . . . . ?
